data_2021793
loop_
_publ_author_name
'Gonzalez Guillen, Anabel'
'Oszajca, Marcin'
'Luberda-Durna\'s, Katarzyna'
'Lasocha, Wieslaw'

_publ_section_title
;
 Synthesis, crystal structure solution and characterization of two
 organic--inorganic hybrid layered materials based on metal sulfates and
 1,4-phenylenediamine
;
_journal_coeditor_code LG3241
_journal_issue 11
_journal_name_full 'Acta Crystallographica Section C'
_journal_page_first
;
;
_journal_paper_doi 10.1107/S205322961901180X
_journal_volume 75
_journal_year 2019
_chemical_formula_iupac '[Cu (S O4) (C6 H8 N2)]'
_chemical_formula_moiety 'C6 H8 Cu N2 O4 S'
_chemical_formula_structural 'Cu S O4 (C6 H8 N2)'
_chemical_formula_sum 'C6 H8 Cu N2 O4 S'
_chemical_formula_weight 267.7
_chemical_name_systematic
Poly[(\m-1,4-diaminobenzene-\k^2^<i>N</i>:<i>N</i>')[\m~3~-sulfato(VI)-\k^4^<i>O</i>:<i>O</i>':<i>O</i>'',<i>O</i>''']manganese]
_space_group_IT_number 60
_space_group_name_Hall '-P 2n 2ab'
_space_group_name_H-M_alt 'P b c n'
_symmetry_cell_setting orthorhombic
_symmetry_space_group_name_Hall '-P 2n 2ab'
_symmetry_space_group_name_H-M 'P b c n'
_cell_angle_alpha 90
_cell_angle_beta 90
_cell_angle_gamma 90
_cell_formula_units_Z 4
_cell_length_a 7.0852(7)
_cell_length_b 7.2052(7)
_cell_length_c 16.431(2)
_cell_measurement_temperature 293
_cell_volume 838.81(15)
_computing_cell_refinement
;
X'Pert Data Collector (PANalytical, 2011)
;
_computing_data_collection
;
X'Pert Data Collector (PANalytical, 2011)
;
_computing_data_reduction
;
X'Pert Data Collector (PANalytical, 2011)
;
_computing_molecular_graphics
;
DIAMOND (Brandenburg & Putz, 2005)
;
_computing_publication_material
;
PLATON (Spek, 2009) and
Mercury (Macrae <i>et al.</i>,  2008)
;
_computing_structure_refinement
;
JANA2006 (Pet\<r\'i\<cek <i>et al.</i>,  2014)
;
_computing_structure_solution
;
<i>FOX</i> (Favre-Nicolin & Cern\'y, 2002) and
<i>EXPO2014</i> (Altomare <i>et al.</i>,  2009)
;
_diffrn_ambient_temperature 293
_diffrn_detector PSD
_diffrn_measurement_device_type 'Panalytical X'Pert Pro MPD'
_diffrn_radiation_probe x-ray
_diffrn_radiation_type 'Cu K\a'
_diffrn_radiation_wavelength 1.5418
_diffrn_source 'sealed X-ray tube'
_exptl_absorpt_coefficient_mu 5.983
_exptl_crystal_density_diffrn 2.1202
_exptl_crystal_F_000 540
_pd_block_diffractogram_id CuSO4-PPD
_pd_char_colour black
_pd_char_particle_morphology 'plate-like prisms'
_pd_meas_2theta_range_inc 0.013
_pd_meas_2theta_range_max 89.986
_pd_meas_2theta_range_min 7.007
_pd_meas_number_of_points 6384
_pd_meas_scan_method cont
_pd_proc_2theta_range_inc 0.013
_pd_proc_2theta_range_max 89.986
_pd_proc_2theta_range_min 7.007
_pd_proc_ls_background_function '15 Legendre polynoms'
_pd_proc_ls_pref_orient_corr none
_pd_proc_ls_profile_function Pseudo-Voigt
_pd_proc_ls_prof_R_factor 0.0312
_pd_proc_ls_prof_wR_expected 0.0121
_pd_proc_ls_prof_wR_factor 0.0396
_pd_spec_mounting 'borosilicate glass capillary'
_pd_spec_mount_mode transmission
_pd_spec_shape cylinder
_pd_spec_size_axial 15
_pd_spec_size_equat 0.7
_pd_spec_size_thick 0.7
_refine_ls_goodness_of_fit_all 3.26
_refine_ls_hydrogen_treatment constr
_refine_ls_number_constraints 0
_refine_ls_number_parameters 47
_refine_ls_number_restraints 19
_refine_ls_R_factor_all 0.0380
_refine_ls_R_factor_gt 0.0380
_refine_ls_shift/su_max 0.0434
_refine_ls_shift/su_mean 0.0036
_refine_ls_weighting_scheme sigma
_refine_ls_wR_factor_all 0.0577
_refine_ls_wR_factor_gt 0.0577
_cod_data_source_file lg3241sup1.cif
_cod_data_source_block CuSO4-PPD
_cod_original_cell_volume 838.80(17)
_cod_original_formula_sum 'C6 H8 Cu1 N2 O4 S1'
_cod_database_code 2021793

loop_
_space_group_symop_id
_space_group_symop_operation_xyz
1 x,y,z
2 -x+1/2,-y+1/2,z+1/2
3 -x,y,-z+1/2
4 x+1/2,-y+1/2,-z
5 -x,-y,-z
6 x+1/2,y+1/2,-z+1/2
7 x,-y,z+1/2
8 -x+1/2,y+1/2,z

loop_
_atom_site_type_symbol
_atom_site_label
_atom_site_fract_x
_atom_site_fract_y
_atom_site_fract_z
_atom_site_U_iso_or_equiv
_atom_site_adp_type
_atom_site_calc_flag
_atom_site_occupancy
_atom_site_site_symmetry_multiplicity
Cu Cu1 0.5 0.9549(9) 0.25 0.028(3) Uiso d 1 4
S S1 0.5 0.5939(12) 0.25 0.016(4) Uiso d 1 4
O O1 0.453(2) 0.7107(17) 0.1804(7) 0.016(4) Uiso d 1 8
O O2 0.3372(17) 0.4761(16) 0.2704(10) 0.016(4) Uiso d 1 8
C C1 0.659(4) 1.064(4) 0.0400(16) 0.020(7) Uiso d 1 8
N N1 0.470(4) 1.143(2) 0.1608(5) 0.020(7) Uiso d 1 8
C C2 0.325(5) 1.005(4) 0.0386(16) 0.020(7) Uiso d 1 8
C C3 0.485(3) 1.071(3) 0.0784(6) 0.020(7) Uiso d 1 8
H H1 0.769418 1.108144 0.067991 0.0236 Uiso d 1 8
H H2 0.204634 1.007385 0.065311 0.0236 Uiso d 1 8
H H3 0.361941 1.199817 0.166458 0.0236 Uiso d 1 8
H H4 0.551095 1.232002 0.167491 0.0236 Uiso d 1 8

loop_
_atom_type_symbol
_atom_type_scat_dispersion_real
_atom_type_scat_dispersion_imag
_atom_type_scat_source
C 0.0181 0.0091 'International Tables Vol C tables 4.2.6.8 and 6.1.1.1'
H 0.0000 0.0000 'International Tables Vol C tables 4.2.6.8 and 6.1.1.1'
Cu -1.9646 0.5888 'International Tables Vol C tables 4.2.6.8 and 6.1.1.1'
N 0.0311 0.0180 'International Tables Vol C tables 4.2.6.8 and 6.1.1.1'
O 0.0492 0.0322 'International Tables Vol C tables 4.2.6.8 and 6.1.1.1'
S 0.3331 0.5567 'International Tables Vol C tables 4.2.6.8 and 6.1.1.1'

loop_
_geom_angle_atom_site_label_1
_geom_angle_atom_site_label_2
_geom_angle_atom_site_label_3
_geom_angle_site_symmetry_1
_geom_angle_site_symmetry_3
_geom_angle
_geom_angle_publ_flag
S1 Cu1 O1 . . 34.1(3) ?
S1 Cu1 O1 . 3_655 34.1(3) ?
S1 Cu1 O2 . 6_555 93.6(3) ?
S1 Cu1 O2 . 8_555 93.6(3) ?
S1 Cu1 N1 . . 132.5(4) ?
S1 Cu1 N1 . 3_655 132.5(4) ?
O1 Cu1 O1 . 3_655 68.1(5) y
O1 Cu1 O2 . 6_555 97.6(6) y
O1 Cu1 O2 . 8_555 88.4(6) y
O1 Cu1 N1 . . 98.6(5) y
O1 Cu1 N1 . 3_655 165.6(6) y
O1 Cu1 O2 3_655 6_555 88.4(6) ?
O1 Cu1 O2 3_655 8_555 97.6(6) ?
O1 Cu1 N1 3_655 . 165.6(6) ?
O1 Cu1 N1 3_655 3_655 98.6(5) ?
O2 Cu1 O2 6_555 8_555 172.8(5) y
O2 Cu1 N1 6_555 . 87.9(10) y
O2 Cu1 N1 6_555 3_655 87.3(9) ?
O2 Cu1 N1 8_555 . 87.3(9) y
O2 Cu1 N1 8_555 3_655 87.9(10) ?
N1 Cu1 N1 . 3_655 95.1(6) y
Cu1 S1 O1 . . 54.7(5) ?
Cu1 S1 O1 . 3_655 54.7(5) ?
Cu1 S1 O2 . . 125.3(5) ?
Cu1 S1 O2 . 3_655 125.3(5) ?
O1 S1 O1 . 3_655 109.5(9) ?
O1 S1 O2 . . 109.5(9) ?
O1 S1 O2 . 3_655 109.5(9) ?
O1 S1 O2 3_655 . 109.5(9) ?
O1 S1 O2 3_655 3_655 109.5(9) ?
O2 S1 O2 . 3_655 109.5(8) ?
Cu1 O1 S1 . . 91.2(7) ?
Cu1 O2 S1 6_445 . 141.3(8) ?
C2 C1 C3 5_675 . 120(3) ?
C2 C1 H1 5_675 . 119.82 ?
C3 C1 H1 . . 119.82 ?
Cu1 N1 C3 . . 115.4(13) ?
Cu1 N1 H3 . . 109.47 ?
Cu1 N1 H4 . . 109.47 ?
C3 N1 H3 . . 109.47 ?
C3 N1 H4 . . 109.47 ?
H3 N1 H4 . . 102.84 ?
C1 C2 C3 5_675 . 120(3) ?
C1 C2 H2 5_675 . 120.18 ?
C3 C2 H2 . . 120.18 ?
C1 C3 N1 . . 120(2) ?
C1 C3 C2 . . 120.0(19) ?
N1 C3 C2 . . 120(2) ?

loop_
_geom_bond_atom_site_label_1
_geom_bond_atom_site_label_2
_geom_bond_site_symmetry_2
_geom_bond_distance
_geom_bond_publ_flag
Cu1 S1 . 2.601(11) y
Cu1 O1 . 2.124(13) y
Cu1 O1 3_655 2.124(13) ?
Cu1 O2 6_555 2.417(12) y
Cu1 O2 8_555 2.417(12) ?
Cu1 N1 . 2.008(14) y
Cu1 N1 3_655 2.008(14) ?
S1 O1 . 1.458(13) ?
S1 O1 3_655 1.458(13) ?
S1 O2 . 1.471(13) ?
S1 O2 3_655 1.471(13) ?
C1 C2 5_675 1.39(4) ?
C1 C3 . 1.39(4) ?
C1 H1 . 0.96 ?
N1 C3 . 1.455(16) ?
N1 H3 . 0.87 ?
N1 H4 . 0.87 ?
C2 C3 . 1.39(4) ?
C2 H2 . 0.96 ?

loop_
_geom_hbond_atom_site_label_D
_geom_hbond_atom_site_label_H
_geom_hbond_atom_site_label_A
_geom_hbond_site_symmetry_A
_geom_hbond_distance_DH
_geom_hbond_distance_HA
_geom_hbond_distance_DA
_geom_hbond_angle_DHA
N1 H3 O1 8_555 0.87 2.25 3.05(3) 153.95
N1 H4 O2 3_665 0.87 2.18 2.99(2) 153.36

loop_
_restr_distance_atom_site_label_1
_restr_distance_atom_site_label_2
_restr_distance_site_symmetry_2
_restr_distance_target
_restr_distance_target_weight_param
N1 C3 . 1.45 0.001
C1 C3 . 1.39 0.001
C2 C3 . 1.39 0.001
C1 C2 5_675 1.39 0.001
C2 C1 5_675 1.39 0.001
S1 O1 . 1.44 0.005
S1 O2 . 1.44 0.005
S1 O2 3_655 1.44 0.005
S1 O1 3_655 1.44 0.005

loop_
_restr_angle_atom_site_label_1
_restr_angle_atom_site_label_2
_restr_angle_atom_site_label_3
_restr_angle_site_symmetry_3
_restr_angle_target
_restr_angle_target_weight_param
O1 S1 O2 . 109.47 0.01
O1 S1 O1 3_655 109.47 0.01
O1 S1 O2 3_655 109.47 0.01
O2 S1 O2 3_655 109.47 0.01
C1 C3 C2 . 120 0.01
C1 C3 N1 . 120 0.01
C1 C3 C2 . 120 0.01
N1 C3 C2 . 120 0.01

loop_
_restr_torsion_atom_site_label_1
_restr_torsion_site_symmetry_1
_restr_torsion_atom_site_label_2
_restr_torsion_atom_site_label_3
_restr_torsion_atom_site_label_4
_restr_torsion_site_symmetry_4
_restr_torsion_angle_target
_restr_torsion_weight_param
C1 5_675 C2 C3 N1 . 180 0.01
N1 . C3 C1 C2 5_675 180 0.01

_cod_database_fobs_code 2021793
